data_2203896
loop_
_publ_author_name
'Xiao-Yuan Wu'
'Jiu-Hui Liu'
'Quan-Zheng Zhang'
'Xiang He'
'Shu-Mei Chen'
'Can-Zhong Lu'

_publ_section_title
;
 A polyoxomolybdate coordinated by glycine ligands:
 K~4~[Mo~8~O~26~(NH~3~CH~2~COO)~2~]&#x00B7;6H~2~O
;
_journal_issue 7
_journal_name_full 'Acta Crystallographica Section E'
_journal_page_first m921
_journal_page_last m923
_journal_paper_doi 10.1107/S160053680401308X
_journal_volume 60
_journal_year 2004
_chemical_formula_iupac 'K4 [Mo8 O26 (C2 H5 N1 O2)2], 6H2 O'
_chemical_formula_moiety 'C4 H10 N2 O30 Mo6, 4K, 6H2 O'
_chemical_formula_sum 'C4 H22 K4 Mo8 N2 O36'
_chemical_formula_weight 1598.16
_chemical_name_systematic
;
Tetrapotassium bis(glycine)hexacosaoxooctamolybdenum(VI) hexahydrate
;
_space_group_IT_number 2
_symmetry_cell_setting triclinic
_symmetry_space_group_name_Hall '-P 1'
_symmetry_space_group_name_H-M 'P -1'
_atom_sites_solution_hydrogens geom
_atom_sites_solution_primary direct
_atom_sites_solution_secondary difmap
_cell_angle_alpha 98.638(2)
_cell_angle_beta 99.295(2)
_cell_angle_gamma 113.6060(10)
_cell_formula_units_Z 1
_cell_length_a 8.1065(3)
_cell_length_b 9.8767(2)
_cell_length_c 12.4936(5)
_cell_measurement_temperature 293(2)
_cell_volume 878.66(5)
_computing_cell_refinement SMART
_computing_data_collection 'SMART (Siemens, 1994)'
_computing_data_reduction 'SAINT (Siemens, 1994)'
_computing_molecular_graphics SHELXL97
_computing_publication_material SHELXL97
_computing_structure_refinement SHELXL97
_computing_structure_solution 'SHELXS97 (Sheldrick, 1997)'
_diffrn_ambient_temperature 293(2)
_diffrn_measured_fraction_theta_full 0.972
_diffrn_measured_fraction_theta_max 0.972
_diffrn_measurement_device_type 'Bruker SMART CCD'
_diffrn_measurement_method \w
_diffrn_radiation_monochromator graphite
_diffrn_radiation_source 'fine-focus sealed tube'
_diffrn_radiation_type MoK\a
_diffrn_radiation_wavelength 0.71073
_diffrn_reflns_av_R_equivalents 0.0257
_diffrn_reflns_av_sigmaI/netI 0.0342
_diffrn_reflns_limit_h_max 9
_diffrn_reflns_limit_h_min -9
_diffrn_reflns_limit_k_max 11
_diffrn_reflns_limit_k_min -11
_diffrn_reflns_limit_l_max 14
_diffrn_reflns_limit_l_min -13
_diffrn_reflns_number 4462
_diffrn_reflns_theta_full 25.04
_diffrn_reflns_theta_max 25.04
_diffrn_reflns_theta_min 1.70
_diffrn_standards_decay_% 0
_exptl_absorpt_coefficient_mu 3.354
_exptl_absorpt_correction_T_max 0.715
_exptl_absorpt_correction_T_min 0.523
_exptl_absorpt_correction_type multi-scan
_exptl_absorpt_process_details '(SADABS; Sheldrick, 1996)'
_exptl_crystal_colour yellow
_exptl_crystal_density_diffrn 3.020
_exptl_crystal_density_method 'not measured'
_exptl_crystal_description block
_exptl_crystal_F_000 760
_exptl_crystal_size_max 0.22
_exptl_crystal_size_mid 0.14
_exptl_crystal_size_min 0.10
_refine_diff_density_max 0.795
_refine_diff_density_min -1.025
_refine_ls_extinction_coef 0.0011(4)
_refine_ls_extinction_expression Fc^*^=kFc[1+0.001xFc^2^\l^3^/sin(2\q)]^-1/4^
_refine_ls_extinction_method SHELXL97
_refine_ls_goodness_of_fit_ref 1.052
_refine_ls_hydrogen_treatment constr
_refine_ls_matrix_type full
_refine_ls_number_parameters 245
_refine_ls_number_reflns 3026
_refine_ls_number_restraints 0
_refine_ls_restrained_S_all 1.052
_refine_ls_R_factor_all 0.0476
_refine_ls_R_factor_gt 0.0413
_refine_ls_shift/su_max 0.010
_refine_ls_shift/su_mean 0.001
_refine_ls_structure_factor_coef Fsqd
_refine_ls_weighting_details 'calc w = 1/[\s^2^(Fo^2^)+(0.0581P)^2^+9.0351P] where P = (Fo^2^+2Fc^2^)/3'
_refine_ls_weighting_scheme calc
_refine_ls_wR_factor_gt 0.1053
_refine_ls_wR_factor_ref 0.1118
_reflns_number_gt 2740
_reflns_number_total 3026
_reflns_threshold_expression I>2\s(I)
_cod_data_source_file hb6046.cif
_cod_data_source_block I
_cod_database_code 2203896
_cod_database_fobs_code 2203896

loop_
_symmetry_equiv_pos_as_xyz
'x, y, z'
'-x, -y, -z'

loop_
_atom_site_label
_atom_site_fract_x
_atom_site_fract_y
_atom_site_fract_z
_atom_site_U_iso_or_equiv
_atom_site_adp_type
_atom_site_calc_flag
_atom_site_refinement_flags
_atom_site_occupancy
_atom_site_type_symbol
K1 0.6497(3) 0.3573(2) 0.01667(16) 0.0303(4) Uani d . 1 K
K2 -0.1223(3) 0.3490(2) 0.35463(18) 0.0361(5) Uani d . 1 K
Mo1 0.20526(8) 0.35655(7) 0.16523(5) 0.01592(19) Uani d . 1 Mo
Mo2 -0.14873(8) -0.11665(7) -0.32640(5) 0.01577(19) Uani d . 1 Mo
Mo3 0.15764(8) 0.00546(7) -0.07868(5) 0.01348(19) Uani d . 1 Mo
Mo4 -0.03268(9) 0.23935(7) -0.09631(5) 0.01641(19) Uani d . 1 Mo
O1 -0.3136(7) -0.2506(6) -0.2553(4) 0.0183(11) Uani d . 1 O
O2 0.1167(7) 0.1517(6) 0.0226(4) 0.0176(10) Uani d . 1 O
O3 0.0327(7) -0.1672(5) -0.2013(4) 0.0168(10) Uani d . 1 O
O4 0.0207(7) 0.3649(6) 0.0507(4) 0.0194(11) Uani d . 1 O
O5 0.4017(7) 0.4528(6) 0.1232(5) 0.0261(12) Uani d . 1 O
O6 0.2024(8) 0.4834(6) 0.2743(4) 0.0243(12) Uani d . 1 O
O7 -0.0515(7) 0.0504(6) -0.1757(4) 0.0173(10) Uani d . 1 O
O8 0.0915(7) 0.0462(6) -0.3509(4) 0.0246(12) Uani d . 1 O
O9 -0.1512(7) -0.2525(6) -0.4312(4) 0.0243(12) Uani d . 1 O
O10 -0.2952(8) -0.0495(6) -0.3878(4) 0.0252(12) Uani d . 1 O
O11 0.3455(7) 0.1198(6) -0.1186(4) 0.0245(12) Uani d . 1 O
O12 0.2486(7) -0.0725(6) 0.0176(4) 0.0195(11) Uani d . 1 O
O13 0.1450(8) 0.3586(6) -0.1427(5) 0.0289(13) Uani d . 1 O
O14 -0.2239(8) 0.2513(6) -0.1666(4) 0.0270(12) Uani d . 1 O
O15 0.2714(8) -0.0686(7) -0.3951(6) 0.0357(14) Uani d . 1 O
O16 0.5777(9) 0.1929(8) 0.1751(5) 0.0382(15) Uani d . 1 O
O17 -0.3741(9) 0.4132(8) 0.4563(6) 0.0432(16) Uani d . 1 O
O18 0.0106(11) 0.6684(8) 0.3841(6) 0.0479(18) Uani d . 1 O
C1 0.2441(10) 0.0439(9) -0.3676(6) 0.0225(16) Uani d . 1 C
C2 0.3973(11) 0.2020(9) -0.3536(7) 0.0247(17) Uani d . 1 C
H2A 0.3507 0.2568 -0.3989 0.030 Uiso calc R 1 H
H2B 0.4335 0.2572 -0.2762 0.030 Uiso calc R 1 H
N1 0.5636(10) 0.1956(8) -0.3874(6) 0.0312(16) Uani d . 1 N
H1A 0.6506 0.2897 -0.3784 0.047 Uiso calc R 1 H
H1B 0.5311 0.1464 -0.4587 0.047 Uiso calc R 1 H
H1C 0.6079 0.1470 -0.3451 0.047 Uiso calc R 1 H

loop_
_atom_site_aniso_label
_atom_site_aniso_U_11
_atom_site_aniso_U_22
_atom_site_aniso_U_33
_atom_site_aniso_U_12
_atom_site_aniso_U_13
_atom_site_aniso_U_23
K1 0.0274(9) 0.0269(9) 0.0304(10) 0.0084(8) 0.0046(8) 0.0021(8)
K2 0.0374(11) 0.0322(10) 0.0448(12) 0.0193(9) 0.0163(9) 0.0075(9)
Mo1 0.0179(3) 0.0137(3) 0.0131(3) 0.0049(3) 0.0021(2) 0.0020(2)
Mo2 0.0170(3) 0.0167(3) 0.0114(3) 0.0064(3) 0.0010(2) 0.0023(2)
Mo3 0.0132(3) 0.0142(3) 0.0115(3) 0.0053(2) 0.0025(2) 0.0013(2)
Mo4 0.0203(3) 0.0145(3) 0.0132(3) 0.0076(3) 0.0015(2) 0.0028(2)
O1 0.018(3) 0.020(3) 0.016(3) 0.007(2) 0.002(2) 0.006(2)
O2 0.019(3) 0.015(2) 0.015(2) 0.006(2) 0.001(2) 0.001(2)
O3 0.014(2) 0.016(2) 0.016(2) 0.004(2) 0.001(2) -0.002(2)
O4 0.026(3) 0.020(3) 0.012(2) 0.014(2) 0.000(2) -0.002(2)
O5 0.019(3) 0.028(3) 0.029(3) 0.005(2) 0.007(2) 0.013(2)
O6 0.034(3) 0.018(3) 0.020(3) 0.013(2) 0.005(2) -0.002(2)
O7 0.016(2) 0.020(3) 0.016(2) 0.009(2) 0.003(2) 0.003(2)
O8 0.025(3) 0.029(3) 0.020(3) 0.011(2) 0.008(2) 0.007(2)
O9 0.024(3) 0.027(3) 0.016(3) 0.008(2) 0.001(2) -0.001(2)
O10 0.025(3) 0.029(3) 0.021(3) 0.014(2) 0.001(2) 0.005(2)
O11 0.015(3) 0.032(3) 0.023(3) 0.006(2) 0.003(2) 0.009(2)
O12 0.022(3) 0.020(3) 0.018(3) 0.011(2) 0.005(2) 0.004(2)
O13 0.029(3) 0.022(3) 0.026(3) 0.003(2) 0.011(2) 0.001(2)
O14 0.033(3) 0.030(3) 0.021(3) 0.020(3) 0.001(2) 0.004(2)
O15 0.029(3) 0.024(3) 0.053(4) 0.009(3) 0.011(3) 0.011(3)
O16 0.033(3) 0.051(4) 0.039(4) 0.024(3) 0.014(3) 0.014(3)
O17 0.039(4) 0.042(4) 0.045(4) 0.018(3) 0.009(3) 0.003(3)
O18 0.072(5) 0.050(4) 0.039(4) 0.040(4) 0.025(4) 0.014(3)
C1 0.019(4) 0.023(4) 0.013(4) 0.000(3) -0.003(3) 0.002(3)
C2 0.022(4) 0.029(4) 0.023(4) 0.009(3) 0.007(3) 0.009(3)
N1 0.027(4) 0.029(4) 0.032(4) 0.008(3) 0.002(3) 0.007(3)

loop_
_atom_type_symbol
_atom_type_description
_atom_type_scat_dispersion_real
_atom_type_scat_dispersion_imag
_atom_type_scat_source
C C 0.0033 0.0016 'International Tables Vol C Tables 4.2.6.8 and 6.1.1.4'
N N 0.0061 0.0033 'International Tables Vol C Tables 4.2.6.8 and 6.1.1.4'
O O 0.0106 0.0060 'International Tables Vol C Tables 4.2.6.8 and 6.1.1.4'
H H 0.0000 0.0000 'International Tables Vol C Tables 4.2.6.8 and 6.1.1.4'
K K 0.2009 0.2494 'International Tables Vol C Tables 4.2.6.8 and 6.1.1.4'
Mo Mo -1.6832 0.6857 'International Tables Vol C Tables 4.2.6.8 and 6.1.1.4'

loop_
_geom_angle_atom_site_label_1
_geom_angle_atom_site_label_2
_geom_angle_atom_site_label_3
_geom_angle_site_symmetry_1
_geom_angle_site_symmetry_3
_geom_angle
O13 K1 O11 2_665 . 157.01(19)
O13 K1 O16 2_665 . 101.9(2)
O11 K1 O16 . . 84.81(18)
O13 K1 O5 2_665 2_665 75.59(17)
O11 K1 O5 . 2_665 89.31(17)
O16 K1 O5 . 2_665 155.85(18)
O13 K1 O14 2_665 1_655 118.80(18)
O11 K1 O14 . 1_655 74.90(17)
O16 K1 O14 . 1_655 118.86(18)
O5 K1 O14 2_665 1_655 81.78(17)
O13 K1 O4 2_665 1_655 79.92(17)
O11 K1 O4 . 1_655 122.48(16)
O16 K1 O4 . 1_655 89.31(17)
O5 K1 O4 2_665 1_655 113.40(16)
O14 K1 O4 1_655 1_655 58.69(15)
O13 K1 O5 2_665 . 72.40(17)
O11 K1 O5 . . 88.35(17)
O16 K1 O5 . . 75.62(17)
O5 K1 O5 2_665 . 80.83(17)
O14 K1 O5 1_655 . 155.92(17)
O4 K1 O5 1_655 . 144.63(15)
O13 K1 O12 2_665 2_655 129.43(17)
O11 K1 O12 . 2_655 73.45(15)
O16 K1 O12 . 2_655 66.27(16)
O5 K1 O12 2_665 2_655 133.94(16)
O14 K1 O12 1_655 2_655 52.77(14)
O4 K1 O12 1_655 2_655 52.33(14)
O5 K1 O12 . 2_655 138.74(15)
O13 K1 O4 2_665 2_665 53.79(15)
O11 K1 O4 . 2_665 128.85(15)
O16 K1 O4 . 2_665 143.42(17)
O5 K1 O4 2_665 2_665 53.46(14)
O14 K1 O4 1_655 2_665 66.95(15)
O4 K1 O4 1_655 2_665 61.98(16)
O5 K1 O4 . 2_665 114.11(14)
O12 K1 O4 2_655 2_665 105.97(13)
O13 K1 Mo4 2_665 1_655 106.33(14)
O11 K1 Mo4 . 1_655 93.63(13)
O16 K1 Mo4 . 1_655 101.43(14)
O5 K1 Mo4 2_665 1_655 102.31(13)
O14 K1 Mo4 1_655 1_655 27.70(11)
O4 K1 Mo4 1_655 1_655 32.22(9)
O5 K1 Mo4 . 1_655 176.30(12)
O12 K1 Mo4 2_655 1_655 39.52(9)
O4 K1 Mo4 2_665 1_655 66.91(9)
O13 K1 Mo4 2_665 2_665 23.42(12)
O11 K1 Mo4 . 2_665 154.38(13)
O16 K1 Mo4 . 2_665 120.09(15)
O5 K1 Mo4 2_665 2_665 65.53(12)
O14 K1 Mo4 1_655 2_665 95.74(12)
O4 K1 Mo4 1_655 2_665 67.83(10)
O5 K1 Mo4 . 2_665 92.09(11)
O12 K1 Mo4 2_655 2_665 120.09(11)
O4 K1 Mo4 2_665 2_665 30.58(8)
Mo4 K1 Mo4 1_655 2_665 87.49(4)
O13 K1 Mo1 2_665 2_665 68.87(13)
O11 K1 Mo1 . 2_665 103.79(12)
O16 K1 Mo1 . 2_665 170.73(15)
O5 K1 Mo1 2_665 2_665 24.48(11)
O14 K1 Mo1 1_655 2_665 67.56(12)
O4 K1 Mo1 1_655 2_665 88.92(11)
O5 K1 Mo1 . 2_665 100.85(11)
O12 K1 Mo1 2_655 2_665 119.14(10)
O4 K1 Mo1 2_665 2_665 30.32(9)
Mo4 K1 Mo1 1_655 2_665 81.73(4)
Mo4 K1 Mo1 2_665 2_665 51.00(3)
O15 K2 O16 2 1_455 77.8(2)
O15 K2 O17 2 . 87.8(2)
O16 K2 O17 1_455 . 84.3(2)
O15 K2 O3 2 2 74.99(18)
O16 K2 O3 1_455 2 71.36(17)
O17 K2 O3 . 2 152.52(19)
O15 K2 O9 2 2 67.63(18)
O16 K2 O9 1_455 2 125.86(18)
O17 K2 O9 . 2 132.1(2)
O3 K2 O9 2 2 60.47(15)
O15 K2 O18 2 . 160.4(2)
O16 K2 O18 1_455 . 111.8(2)
O17 K2 O18 . . 76.6(2)
O3 K2 O18 2 . 123.80(19)
O9 K2 O18 2 . 114.7(2)
O15 K2 O6 2 . 127.75(18)
O16 K2 O6 1_455 . 108.65(18)
O17 K2 O6 . . 143.52(19)
O3 K2 O6 2 . 60.05(15)
O9 K2 O6 2 . 67.78(16)
O18 K2 O6 . . 66.92(18)
O15 K2 O18 2 2_566 64.14(19)
O16 K2 O18 1_455 2_566 136.6(2)
O17 K2 O18 . 2_566 74.7(2)
O3 K2 O18 2 2_566 114.67(17)
O9 K2 O18 2 2_566 57.76(17)
O18 K2 O18 . 2_566 99.81(18)
O6 K2 O18 . 2_566 110.78(19)
O15 K2 Mo2 2 2 63.07(14)
O16 K2 Mo2 1_455 2 101.65(14)
O17 K2 Mo2 . 2 147.63(16)
O3 K2 Mo2 2 2 35.75(10)
O9 K2 Mo2 2 2 25.38(11)
O18 K2 Mo2 . 2 127.77(17)
O6 K2 Mo2 . 2 64.90(11)
O18 K2 Mo2 2_566 2 79.70(13)
O15 K2 Mo1 2 . 108.62(15)
O16 K2 Mo1 1_455 . 90.23(14)
O17 K2 Mo1 . . 161.22(16)
O3 K2 Mo1 2 . 35.76(10)
O9 K2 Mo1 2 . 64.89(12)
O18 K2 Mo1 . . 88.89(15)
O6 K2 Mo1 . . 24.86(10)
O18 K2 Mo1 2_566 . 120.21(14)
Mo2 K2 Mo1 2 . 51.12(3)
O15 K2 K2 2 2_566 108.19(17)
O16 K2 K2 1_455 2_566 150.40(16)
O17 K2 K2 . 2_566 67.34(15)
O3 K2 K2 2 2_566 138.16(13)
O9 K2 K2 2 2_566 81.69(12)
O18 K2 K2 . 2_566 54.95(15)
O6 K2 K2 . 2_566 90.81(12)
O18 K2 K2 2_566 2_566 44.86(13)
Mo2 K2 K2 2 2_566 106.84(8)
Mo1 K2 K2 . 2_566 113.84(8)
O15 K2 K1 2 1_455 112.85(15)
O16 K2 K1 1_455 1_455 37.26(14)
O17 K2 K1 . 1_455 97.69(16)
O3 K2 K1 2 1_455 70.63(11)
O9 K2 K1 2 1_455 129.31(12)
O18 K2 K1 . 1_455 81.37(15)
O6 K2 K1 . 1_455 77.33(12)
O18 K2 K1 2_566 1_455 171.66(15)
Mo2 K2 K1 2 1_455 106.21(5)
Mo1 K2 K1 . 1_455 67.96(4)
K2 K2 K1 2_566 1_455 135.61(8)
O5 Mo1 O6 . . 105.8(3)
O5 Mo1 O4 . . 100.2(2)
O6 Mo1 O4 . . 98.4(2)
O5 Mo1 O1 . 2 95.3(2)
O6 Mo1 O1 . 2 97.4(2)
O4 Mo1 O1 . 2 154.0(2)
O5 Mo1 O3 . 2 161.6(2)
O6 Mo1 O3 . 2 90.1(2)
O4 Mo1 O3 . 2 86.2(2)
O1 Mo1 O3 2 2 73.11(19)
O5 Mo1 O2 . . 91.1(2)
O6 Mo1 O2 . . 162.4(2)
O4 Mo1 O2 . . 73.28(19)
O1 Mo1 O2 2 . 85.67(19)
O3 Mo1 O2 2 . 74.06(18)
O5 Mo1 K2 . . 150.1(2)
O6 Mo1 K2 . . 44.35(19)
O4 Mo1 K2 . . 85.82(16)
O1 Mo1 K2 2 . 91.13(15)
O3 Mo1 K2 2 . 46.81(13)
O2 Mo1 K2 . . 118.48(13)
O5 Mo1 K1 . 2_665 43.71(19)
O6 Mo1 K1 . 2_665 94.95(18)
O4 Mo1 K1 . 2_665 59.66(16)
O1 Mo1 K1 2 2_665 138.98(15)
O3 Mo1 K1 2 2_665 145.89(13)
O2 Mo1 K1 . 2_665 94.01(13)
K2 Mo1 K1 . 2_665 123.75(4)
O10 Mo2 O9 . . 105.2(3)
O10 Mo2 O1 . . 98.5(2)
O9 Mo2 O1 . . 97.9(2)
O10 Mo2 O8 . . 95.9(2)
O9 Mo2 O8 . . 91.1(2)
O1 Mo2 O8 . . 160.3(2)
O10 Mo2 O7 . . 94.0(2)
O9 Mo2 O7 . . 159.0(2)
O1 Mo2 O7 . . 87.4(2)
O8 Mo2 O7 . . 78.3(2)
O10 Mo2 O3 . . 163.0(2)
O9 Mo2 O3 . . 91.3(2)
O1 Mo2 O3 . . 74.97(19)
O8 Mo2 O3 . . 87.5(2)
O7 Mo2 O3 . . 70.37(18)
O10 Mo2 K2 . 2 149.36(19)
O9 Mo2 K2 . 2 44.90(18)
O1 Mo2 K2 . 2 93.45(15)
O8 Mo2 K2 . 2 80.67(15)
O7 Mo2 K2 . 2 114.78(13)
O3 Mo2 K2 . 2 47.60(13)
O11 Mo3 O12 . . 103.9(2)
O11 Mo3 O3 . . 104.0(2)
O12 Mo3 O3 . . 100.0(2)
O11 Mo3 O2 . . 101.9(2)
O12 Mo3 O2 . . 99.6(2)
O3 Mo3 O2 . . 142.4(2)
O11 Mo3 O7 . . 99.1(2)
O12 Mo3 O7 . . 156.9(2)
O3 Mo3 O7 . . 75.7(2)
O2 Mo3 O7 . . 73.7(2)
O11 Mo3 O2 . 2 177.8(2)
O12 Mo3 O2 . 2 78.0(2)
O3 Mo3 O2 . 2 76.67(19)
O2 Mo3 O2 . 2 76.5(2)
O7 Mo3 O2 . 2 78.99(18)
O11 Mo3 K1 . . 33.62(18)
O12 Mo3 K1 . . 85.86(17)
O3 Mo3 K1 . . 135.84(15)
O2 Mo3 K1 . . 77.26(15)
O7 Mo3 K1 . . 113.26(13)
O2 Mo3 K1 2 . 146.27(12)
O13 Mo4 O14 . . 103.8(3)
O13 Mo4 O7 . . 98.2(2)
O14 Mo4 O7 . . 103.5(2)
O13 Mo4 O4 . . 98.8(2)
O14 Mo4 O4 . . 102.9(2)
O7 Mo4 O4 . . 144.0(2)
O13 Mo4 O2 . . 101.7(2)
O14 Mo4 O2 . . 154.5(2)
O7 Mo4 O2 . . 72.03(19)
O4 Mo4 O2 . . 73.62(19)
O13 Mo4 O12 . 2 173.0(2)
O14 Mo4 O12 . 2 83.1(2)
O7 Mo4 O12 . 2 80.57(19)
O4 Mo4 O12 . 2 78.8(2)
O2 Mo4 O12 . 2 71.36(18)
O13 Mo4 K1 . 1_455 122.7(2)
O14 Mo4 K1 . 1_455 51.48(19)
O7 Mo4 K1 . 1_455 134.48(15)
O4 Mo4 K1 . 1_455 54.20(15)
O2 Mo4 K1 . 1_455 113.33(13)
O12 Mo4 K1 2 1_455 61.19(13)
O13 Mo4 K1 . 2_665 38.72(19)
O14 Mo4 K1 . 2_665 105.12(19)
O7 Mo4 K1 . 2_665 132.87(15)
O4 Mo4 K1 . 2_665 60.54(16)
O2 Mo4 K1 . 2_665 95.15(13)
O12 Mo4 K1 2 2_665 139.29(13)
K1 Mo4 K1 1_455 2_665 92.51(4)
Mo2 O1 Mo1 . 2 115.0(2)
Mo3 O2 Mo4 . . 102.1(2)
Mo3 O2 Mo1 . . 154.6(3)
Mo4 O2 Mo1 . . 93.29(18)
Mo3 O2 Mo3 . 2 103.5(2)
Mo4 O2 Mo3 . 2 95.33(18)
Mo1 O2 Mo3 . 2 94.99(18)
Mo3 O3 Mo2 . . 108.3(2)
Mo3 O3 Mo1 . 2 112.8(2)
Mo2 O3 Mo1 . 2 94.25(18)
Mo3 O3 K2 . 2 138.4(2)
Mo2 O3 K2 . 2 96.65(17)
Mo1 O3 K2 2 2 97.43(17)
Mo4 O4 Mo1 . . 116.3(2)
Mo4 O4 K1 . 1_455 93.57(18)
Mo1 O4 K1 . 1_455 140.0(2)
Mo4 O4 K1 . 2_665 88.89(18)
Mo1 O4 K1 . 2_665 90.02(18)
K1 O4 K1 1_455 2_665 118.02(16)
Mo1 O5 K1 . 2_665 111.8(3)
Mo1 O5 K1 . . 133.4(3)
K1 O5 K1 2_665 . 99.17(17)
Mo1 O6 K2 . . 110.8(2)
Mo4 O7 Mo2 . . 148.4(3)
Mo4 O7 Mo3 . . 106.7(2)
Mo2 O7 Mo3 . . 103.5(2)
C1 O8 Mo2 . . 133.0(5)
Mo2 O9 K2 . 2 109.7(2)
Mo3 O11 K1 . . 126.0(3)
Mo3 O12 Mo4 . 2 115.3(2)
Mo3 O12 K1 . 2_655 131.2(2)
Mo4 O12 K1 2 2_655 79.29(14)
Mo4 O13 K1 . 2_665 117.9(3)
Mo4 O14 K1 . 1_455 100.8(2)
C1 O15 K2 . 2 131.5(5)
K1 O16 K2 . 1_655 105.3(2)
K2 O18 K2 . 2_566 80.19(18)
O15 C1 O8 . . 127.2(7)
O15 C1 C2 . . 120.1(7)
O8 C1 C2 . . 112.7(7)
N1 C2 C1 . . 111.6(7)
N1 C2 H2A . . 109.3
C1 C2 H2A . . 109.3
N1 C2 H2B . . 109.3
C1 C2 H2B . . 109.3
H2A C2 H2B . . 108.0
C2 N1 H1A . . 109.5
C2 N1 H1B . . 109.5
H1A N1 H1B . . 109.5
C2 N1 H1C . . 109.5
H1A N1 H1C . . 109.5
H1B N1 H1C . . 109.5

loop_
_geom_bond_atom_site_label_1
_geom_bond_atom_site_label_2
_geom_bond_site_symmetry_2
_geom_bond_distance
_geom_bond_publ_flag
K1 O13 2_665 2.685(6) ?
K1 O11 . 2.696(6) ?
K1 O16 . 2.733(7) ?
K1 O5 2_665 2.850(6) ?
K1 O14 1_655 2.879(6) ?
K1 O4 1_655 2.937(5) ?
K1 O5 . 2.951(6) ?
K1 O12 2_655 3.223(5) ?
K1 O4 2_665 3.305(6) ?
K1 Mo4 1_655 3.614(2) ?
K1 Mo4 2_665 3.7952(19) ?
K1 Mo1 2_665 3.829(2) ?
K2 O15 2 2.706(6) ?
K2 O16 1_455 2.742(7) ?
K2 O17 . 2.795(7) ?
K2 O3 2 2.808(5) ?
K2 O9 2 2.832(6) ?
K2 O18 . 2.837(7) ?
K2 O6 . 2.855(6) ?
K2 O18 2_566 3.293(7) ?
K2 Mo2 2 3.777(2) ?
K2 Mo1 . 3.819(2) ?
K2 K2 2_566 3.963(4) ?
K2 K1 1_455 4.354(3) ?
Mo1 O5 . 1.709(5) yes
Mo1 O6 . 1.717(5) yes
Mo1 O4 . 1.933(5) yes
Mo1 O1 2 1.975(5) yes
Mo1 O3 2 2.251(5) yes
Mo1 O2 . 2.264(5) yes
Mo1 K1 2_665 3.829(2) ?
Mo2 O10 . 1.711(5) yes
Mo2 O9 . 1.720(5) yes
Mo2 O1 . 1.910(5) yes
Mo2 O8 . 2.075(5) yes
Mo2 O7 . 2.106(5) yes
Mo2 O3 . 2.222(5) yes
Mo2 K2 2 3.777(2) ?
Mo3 O11 . 1.697(5) yes
Mo3 O12 . 1.741(5) yes
Mo3 O3 . 1.900(5) yes
Mo3 O2 . 1.941(5) yes
Mo3 O7 . 2.154(5) yes
Mo3 O2 2 2.431(5) yes
Mo4 O13 . 1.706(5) yes
Mo4 O14 . 1.711(5) yes
Mo4 O7 . 1.912(5) yes
Mo4 O4 . 1.931(5) yes
Mo4 O2 . 2.251(5) yes
Mo4 O12 2 2.341(5) yes
Mo4 K1 1_455 3.614(2) ?
Mo4 K1 2_665 3.7952(19) ?
O1 Mo1 2 1.975(5) ?
O2 Mo3 2 2.431(5) ?
O3 Mo1 2 2.251(5) ?
O3 K2 2 2.808(5) ?
O4 K1 1_455 2.937(5) ?
O4 K1 2_665 3.305(6) ?
O5 K1 2_665 2.850(6) ?
O8 C1 . 1.296(10) ?
O9 K2 2 2.832(6) ?
O12 Mo4 2 2.341(5) ?
O12 K1 2_655 3.223(5) ?
O13 K1 2_665 2.685(6) ?
O14 K1 1_455 2.879(6) ?
O15 C1 . 1.228(10) ?
O15 K2 2 2.706(6) ?
O16 K2 1_655 2.742(7) ?
O18 K2 2_566 3.293(7) ?
C1 C2 . 1.518(11) ?
C2 N1 . 1.497(10) ?
C2 H2A . 0.9700 ?
C2 H2B . 0.9700 ?
N1 H1A . 0.8900 ?
N1 H1B . 0.8900 ?
N1 H1C . 0.8900 ?

loop_
_geom_hbond_atom_site_label_D
_geom_hbond_atom_site_label_H
_geom_hbond_atom_site_label_A
_geom_hbond_site_symmetry_A
_geom_hbond_distance_DH
_geom_hbond_distance_HA
_geom_hbond_distance_DA
_geom_hbond_angle_DHA
N1 H1A O6 2_665 0.89 2.15 2.936(9) 147
N1 H1B O10 2_554 0.89 2.25 3.000(9) 142
N1 H1C O14 1_655 0.89 2.26 2.851(9) 124
N1 H1C O10 1_655 0.89 2.39 3.064(9) 133
